data_7129757
loop_
_publ_author_name
'Lombardi, Lorenzo'
'Cerveri, Alessandro'
'Ceccon, Leonardo'
'Pedrazzani, Riccardo'
'MONARI, MAGDA'
'Bertuzzi, Giulio'
'Bandini, Marco'

_publ_section_title
;
 Merging C-C &#xF073;-Bond Activation of Cyclobutanones with CO2 Fixation
 via Ni-Catalysis
;
_journal_name_full 'Chemical Communications'
_journal_paper_doi 10.1039/D2CC00149G
_journal_year 2022
_chemical_absolute_configuration syn
_chemical_formula_sum 'C18 H22 Cl2 N2 Ni O2'
_chemical_formula_weight 427.98
_space_group_crystal_system orthorhombic
_space_group_IT_number 19
_space_group_name_Hall 'P 2ac 2ab'
_space_group_name_H-M_alt 'P 21 21 21'
_atom_sites_solution_hydrogens geom
_audit_creation_method SHELXL-2018/3
_audit_update_record
;
2021-12-17 deposited with the CCDC.	2022-02-25 downloaded from the CCDC.
;
_cell_angle_alpha 90
_cell_angle_beta 90
_cell_angle_gamma 90
_cell_formula_units_Z 4
_cell_length_a 8.797(3)
_cell_length_b 12.158(4)
_cell_length_c 19.362(7)
_cell_measurement_reflns_used 9897
_cell_measurement_temperature 296(2)
_cell_measurement_theta_max 28.28
_cell_measurement_theta_min 2.32
_cell_volume 2070.8(12)
_computing_cell_refinement 'Bruker SAINT'
_computing_data_collection 'Bruker APEX2'
_computing_data_reduction 'Bruker SAINT'
_computing_molecular_graphics 'Bruker SHELXTL'
_computing_publication_material 'Bruker SHELXTL'
_computing_structure_refinement 'SHELXL-2018/3 (Sheldrick, 2018)'
_computing_structure_solution 'SHELXT 2014/5 (Sheldrick, 2014)'
_diffrn_ambient_temperature 296(2)
_diffrn_measured_fraction_theta_full 0.995
_diffrn_measured_fraction_theta_max 0.995
_diffrn_measurement_device_type 'Bruker APEX-II CCD'
_diffrn_measurement_method '\f and \w scans'
_diffrn_radiation_type MoK\a
_diffrn_radiation_wavelength 0.71073
_diffrn_reflns_av_R_equivalents 0.0372
_diffrn_reflns_av_unetI/netI 0.0268
_diffrn_reflns_Laue_measured_fraction_full 0.995
_diffrn_reflns_Laue_measured_fraction_max 0.995
_diffrn_reflns_limit_h_max 10
_diffrn_reflns_limit_h_min -10
_diffrn_reflns_limit_k_max 14
_diffrn_reflns_limit_k_min -14
_diffrn_reflns_limit_l_max 23
_diffrn_reflns_limit_l_min -23
_diffrn_reflns_number 26173
_diffrn_reflns_point_group_measured_fraction_full 0.997
_diffrn_reflns_point_group_measured_fraction_max 0.997
_diffrn_reflns_theta_full 25.242
_diffrn_reflns_theta_max 25.496
_diffrn_reflns_theta_min 3.129
_exptl_absorpt_coefficient_mu 1.207
_exptl_absorpt_correction_T_max 0.7687
_exptl_absorpt_correction_T_min 0.6257
_exptl_absorpt_correction_type multi-scan
_exptl_absorpt_process_details SADABS
_exptl_crystal_colour brown
_exptl_crystal_density_diffrn 1.373
_exptl_crystal_description needle
_exptl_crystal_F_000 888
_exptl_crystal_size_max 0.81
_exptl_crystal_size_mid 0.09
_exptl_crystal_size_min 0.07
_refine_diff_density_max 0.311
_refine_diff_density_min -0.231
_refine_diff_density_rms 0.043
_refine_ls_abs_structure_details
;
 Flack x determined using 1389 quotients [(I+)-(I-)]/[(I+)+(I-)]
 (Parsons, Flack and Wagner, Acta Cryst. B69 (2013) 249-259).
;
_refine_ls_abs_structure_Flack 0.028(6)
_refine_ls_extinction_method none
_refine_ls_goodness_of_fit_ref 1.005
_refine_ls_hydrogen_treatment constr
_refine_ls_matrix_type full
_refine_ls_number_parameters 230
_refine_ls_number_reflns 3843
_refine_ls_number_restraints 0
_refine_ls_restrained_S_all 1.005
_refine_ls_R_factor_all 0.0410
_refine_ls_R_factor_gt 0.0379
_refine_ls_shift/su_max 0.000
_refine_ls_shift/su_mean 0.000
_refine_ls_structure_factor_coef Fsqd
_refine_ls_weighting_details 'w=1/[\s^2^(Fo^2^)+(0.0582P)^2^+0.6417P] where P=(Fo^2^+2Fc^2^)/3'
_refine_ls_weighting_scheme calc
_refine_ls_wR_factor_gt 0.0947
_refine_ls_wR_factor_ref 0.0968
_reflns_Friedel_coverage 0.745
_reflns_Friedel_fraction_full 0.998
_reflns_Friedel_fraction_max 0.998
_reflns_number_gt 3618
_reflns_number_total 3843
_reflns_threshold_expression 'I > 2\s(I)'
_cod_data_source_file d2cc00149g2.cif
_cod_data_source_block shelx
_cod_database_code 7129757
_shelx_shelxl_version_number 2018/3
_shelx_space_group_comment
;
The symmetry employed for this shelxl refinement is uniquely defined
by the following loop, which should always be used as a source of
symmetry information in preference to the above space-group names.
They are only intended as comments.
;

loop_
_space_group_symop_operation_xyz
'x, y, z'
'-x+1/2, -y, z+1/2'
'-x, y+1/2, -z+1/2'
'x+1/2, -y+1/2, -z'

loop_
_atom_site_label
_atom_site_type_symbol
_atom_site_fract_x
_atom_site_fract_y
_atom_site_fract_z
_atom_site_U_iso_or_equiv
_atom_site_adp_type
_atom_site_occupancy
_atom_site_site_symmetry_order
_atom_site_calc_flag
_atom_site_refinement_flags_posn
_atom_site_refinement_flags_adp
_atom_site_refinement_flags_occupancy
_atom_site_disorder_assembly
_atom_site_disorder_group
Ni Ni 0.59227(7) 0.44993(5) 0.35755(3) 0.05199(19) Uani 1 1 d . . . . .
Cl1 Cl 0.39278(17) 0.34071(11) 0.35624(8) 0.0779(4) Uani 1 1 d . . . . .
Cl2 Cl 0.78801(18) 0.44500(15) 0.28698(7) 0.0921(6) Uani 1 1 d . . . . .
O1 O 0.5943(4) 0.7875(2) 0.50916(16) 0.0531(7) Uani 1 1 d . . . . .
O2 O 0.4670(3) 0.6367(3) 0.57916(14) 0.0537(8) Uani 1 1 d . . . . .
N2 N 0.6541(4) 0.4653(3) 0.45643(17) 0.0434(8) Uani 1 1 d . . . . .
N1 N 0.5129(4) 0.6019(3) 0.37151(16) 0.0451(8) Uani 1 1 d . . . . .
C12 C 0.5894(4) 0.5553(3) 0.48560(17) 0.0375(7) Uani 1 1 d . . . . .
C6 C 0.5413(4) 0.6399(3) 0.43564(19) 0.0379(8) Uani 1 1 d . . . . .
C11 C 0.5636(4) 0.5601(3) 0.55658(19) 0.0429(9) Uani 1 1 d . . . . .
C2 C 0.4595(6) 0.6679(4) 0.3220(2) 0.0599(13) Uani 1 1 d . . . . .
C5 C 0.5335(4) 0.7528(3) 0.4504(2) 0.0450(9) Uani 1 1 d . . . . .
C10 C 0.6335(6) 0.4800(4) 0.5974(2) 0.0562(12) Uani 1 1 d . . . . .
H10 H 0.628242 0.484603 0.645289 0.067 Uiso 1 1 calc R U . . .
C8 C 0.7129(6) 0.3857(4) 0.4959(3) 0.0581(12) Uani 1 1 d . . . . .
C9 C 0.7089(6) 0.3954(4) 0.5672(3) 0.0645(13) Uani 1 1 d . . . . .
H9 H 0.758166 0.343548 0.594516 0.077 Uiso 1 1 calc R U . . .
C17 C 0.4718(6) 0.6735(5) 0.6511(2) 0.0676(14) Uani 1 1 d . . . . .
H17 H 0.574329 0.663264 0.669879 0.081 Uiso 1 1 calc R U . . .
C3 C 0.4332(6) 0.7776(4) 0.3359(3) 0.0701(15) Uani 1 1 d . . . . .
H3 H 0.389820 0.822683 0.302429 0.084 Uiso 1 1 calc R U . . .
C4 C 0.4710(5) 0.8195(4) 0.3988(3) 0.0612(13) Uani 1 1 d . . . . .
H4 H 0.454969 0.893815 0.407662 0.073 Uiso 1 1 calc R U . . .
C15 C 0.5470(7) 0.8723(5) 0.6180(3) 0.0856(19) Uani 1 1 d . . . . .
H15A H 0.535109 0.943735 0.639601 0.103 Uiso 1 1 calc R U . . .
H15B H 0.648214 0.846149 0.629203 0.103 Uiso 1 1 calc R U . . .
C18 C 0.4318(7) 0.7934(6) 0.6512(3) 0.089(2) Uani 1 1 d . . . . .
H18A H 0.416520 0.816169 0.698706 0.106 Uiso 1 1 calc R U . . .
H18B H 0.335451 0.802072 0.627456 0.106 Uiso 1 1 calc R U . . .
C16 C 0.3593(7) 0.6041(7) 0.6914(3) 0.098(2) Uani 1 1 d . . . . .
H16A H 0.260281 0.610935 0.670991 0.147 Uiso 1 1 calc R U . . .
H16B H 0.355776 0.628985 0.738406 0.147 Uiso 1 1 calc R U . . .
H16C H 0.390661 0.528521 0.690189 0.147 Uiso 1 1 calc R U . . .
C14 C 0.5388(6) 0.8882(4) 0.5409(3) 0.0701(15) Uani 1 1 d . . . . .
H14 H 0.432944 0.900448 0.527199 0.084 Uiso 1 1 calc R U . . .
C13 C 0.6361(7) 0.9844(5) 0.5165(4) 0.099(2) Uani 1 1 d . . . . .
H13A H 0.737314 0.976661 0.534455 0.149 Uiso 1 1 calc R U . . .
H13B H 0.592811 1.052075 0.532777 0.149 Uiso 1 1 calc R U . . .
H13C H 0.639568 0.985032 0.466957 0.149 Uiso 1 1 calc R U . . .
C7 C 0.7814(8) 0.2864(4) 0.4596(3) 0.0879(19) Uani 1 1 d . . . . .
H7A H 0.701663 0.237082 0.445882 0.132 Uiso 1 1 calc R U . . .
H7B H 0.849445 0.249090 0.490498 0.132 Uiso 1 1 calc R U . . .
H7C H 0.836421 0.310204 0.419448 0.132 Uiso 1 1 calc R U . . .
C1 C 0.4310(10) 0.6179(6) 0.2523(3) 0.098(2) Uani 1 1 d . . . . .
H1A H 0.526225 0.605578 0.229353 0.148 Uiso 1 1 calc R U . . .
H1B H 0.369786 0.666980 0.225208 0.148 Uiso 1 1 calc R U . . .
H1C H 0.378741 0.549115 0.257788 0.148 Uiso 1 1 calc R U . . .

loop_
_atom_site_aniso_label
_atom_site_aniso_U_11
_atom_site_aniso_U_22
_atom_site_aniso_U_33
_atom_site_aniso_U_23
_atom_site_aniso_U_13
_atom_site_aniso_U_12
Ni 0.0681(4) 0.0504(3) 0.0375(3) -0.0064(2) 0.0052(3) -0.0162(3)
Cl1 0.0873(9) 0.0625(7) 0.0839(8) -0.0019(7) 0.0095(9) -0.0340(7)
Cl2 0.0865(10) 0.1239(13) 0.0658(8) -0.0484(9) 0.0302(7) -0.0464(10)
O1 0.0438(15) 0.0436(15) 0.0718(19) -0.0111(13) -0.0100(15) 0.0099(14)
O2 0.0465(16) 0.075(2) 0.0396(15) -0.0023(14) -0.0030(13) 0.0188(15)
N2 0.0533(19) 0.0380(17) 0.0389(16) -0.0006(14) -0.0030(14) 0.0002(15)
N1 0.0506(19) 0.0487(18) 0.0361(18) 0.0103(14) -0.0046(15) -0.0161(16)
C12 0.0356(17) 0.0412(18) 0.0357(17) 0.0013(15) -0.0039(15) -0.0006(19)
C6 0.0322(18) 0.042(2) 0.039(2) 0.0054(16) 0.0001(15) -0.0050(15)
C11 0.039(2) 0.051(2) 0.0383(18) 0.0034(17) -0.0029(15) 0.0001(19)
C2 0.061(3) 0.070(3) 0.049(2) 0.028(2) -0.017(2) -0.027(2)
C5 0.0338(19) 0.046(2) 0.056(2) 0.0048(19) -0.0023(18) 0.0004(17)
C10 0.066(3) 0.064(3) 0.039(2) 0.0088(19) -0.008(2) 0.009(2)
C8 0.071(3) 0.040(2) 0.063(3) 0.003(2) -0.005(2) 0.009(2)
C9 0.083(3) 0.051(3) 0.060(3) 0.015(2) -0.015(3) 0.017(3)
C17 0.053(3) 0.107(4) 0.042(2) -0.016(3) -0.002(2) 0.022(3)
C3 0.066(3) 0.074(3) 0.070(3) 0.043(3) -0.022(3) -0.016(3)
C4 0.052(3) 0.043(2) 0.089(4) 0.024(2) -0.005(2) 0.005(2)
C15 0.072(4) 0.077(4) 0.108(5) -0.048(3) -0.007(3) 0.023(3)
C18 0.076(4) 0.113(5) 0.077(4) -0.040(3) 0.001(3) 0.038(4)
C16 0.072(4) 0.167(7) 0.055(3) 0.003(4) 0.018(3) 0.018(4)
C14 0.051(3) 0.051(3) 0.109(4) -0.026(3) -0.011(3) 0.016(2)
C13 0.081(4) 0.050(3) 0.166(7) -0.030(4) -0.008(4) -0.003(3)
C7 0.120(5) 0.050(3) 0.093(4) -0.008(3) -0.003(4) 0.031(3)
C1 0.135(6) 0.113(5) 0.047(3) 0.027(3) -0.035(3) -0.039(5)

loop_
_atom_type_symbol
_atom_type_description
_atom_type_scat_dispersion_real
_atom_type_scat_dispersion_imag
_atom_type_scat_source
C C 0.0033 0.0016 'International Tables Vol C Tables 4.2.6.8 and 6.1.1.4'
H H 0.0000 0.0000 'International Tables Vol C Tables 4.2.6.8 and 6.1.1.4'
Cl Cl 0.1484 0.1585 'International Tables Vol C Tables 4.2.6.8 and 6.1.1.4'
N N 0.0061 0.0033 'International Tables Vol C Tables 4.2.6.8 and 6.1.1.4'
Ni Ni 0.3393 1.1124 'International Tables Vol C Tables 4.2.6.8 and 6.1.1.4'
O O 0.0106 0.0060 'International Tables Vol C Tables 4.2.6.8 and 6.1.1.4'

loop_
_geom_angle_atom_site_label_1
_geom_angle_atom_site_label_2
_geom_angle_atom_site_label_3
_geom_angle
_geom_angle_site_symmetry_1
_geom_angle_site_symmetry_3
_geom_angle_publ_flag
N1 Ni N2 83.02(13) . . ?
N1 Ni Cl2 112.56(11) . . ?
N2 Ni Cl2 112.61(11) . . ?
N1 Ni Cl1 106.36(11) . . ?
N2 Ni Cl1 106.53(11) . . ?
Cl2 Ni Cl1 126.93(6) . . ?
C5 O1 C14 119.7(4) . . ?
C11 O2 C17 120.4(3) . . ?
C8 N2 C12 120.5(4) . . ?
C8 N2 Ni 125.8(3) . . ?
C12 N2 Ni 111.1(2) . . ?
C6 N1 C2 121.3(4) . . ?
C6 N1 Ni 112.2(3) . . ?
C2 N1 Ni 125.6(3) . . ?
N2 C12 C11 120.9(3) . . ?
N2 C12 C6 114.2(3) . . ?
C11 C12 C6 124.8(4) . . ?
N1 C6 C5 120.9(3) . . ?
N1 C6 C12 114.7(3) . . ?
C5 C6 C12 124.3(3) . . ?
O2 C11 C12 117.1(3) . . ?
O2 C11 C10 125.6(4) . . ?
C12 C11 C10 117.2(4) . . ?
N1 C2 C3 120.0(4) . . ?
N1 C2 C1 117.4(5) . . ?
C3 C2 C1 122.5(5) . . ?
O1 C5 C4 125.9(4) . . ?
O1 C5 C6 117.8(4) . . ?
C4 C5 C6 116.2(4) . . ?
C9 C10 C11 120.0(4) . . ?
C9 C10 H10 120.0 . . ?
C11 C10 H10 120.0 . . ?
N2 C8 C9 119.9(4) . . ?
N2 C8 C7 117.6(5) . . ?
C9 C8 C7 122.5(4) . . ?
C10 C9 C8 120.4(4) . . ?
C10 C9 H9 119.8 . . ?
C8 C9 H9 119.8 . . ?
O2 C17 C18 106.9(4) . . ?
O2 C17 C16 107.5(5) . . ?
C18 C17 C16 112.8(5) . . ?
O2 C17 H17 109.9 . . ?
C18 C17 H17 109.9 . . ?
C16 C17 H17 109.9 . . ?
C4 C3 C2 119.6(4) . . ?
C4 C3 H3 120.2 . . ?
C2 C3 H3 120.2 . . ?
C3 C4 C5 121.2(5) . . ?
C3 C4 H4 119.4 . . ?
C5 C4 H4 119.4 . . ?
C14 C15 C18 117.6(5) . . ?
C14 C15 H15A 107.9 . . ?
C18 C15 H15A 107.9 . . ?
C14 C15 H15B 107.9 . . ?
C18 C15 H15B 107.9 . . ?
H15A C15 H15B 107.2 . . ?
C17 C18 C15 116.9(5) . . ?
C17 C18 H18A 108.1 . . ?
C15 C18 H18A 108.1 . . ?
C17 C18 H18B 108.1 . . ?
C15 C18 H18B 108.1 . . ?
H18A C18 H18B 107.3 . . ?
C17 C16 H16A 109.5 . . ?
C17 C16 H16B 109.5 . . ?
H16A C16 H16B 109.5 . . ?
C17 C16 H16C 109.5 . . ?
H16A C16 H16C 109.5 . . ?
H16B C16 H16C 109.5 . . ?
O1 C14 C15 107.2(4) . . ?
O1 C14 C13 109.1(5) . . ?
C15 C14 C13 112.2(5) . . ?
O1 C14 H14 109.4 . . ?
C15 C14 H14 109.4 . . ?
C13 C14 H14 109.4 . . ?
C14 C13 H13A 109.5 . . ?
C14 C13 H13B 109.5 . . ?
H13A C13 H13B 109.5 . . ?
C14 C13 H13C 109.5 . . ?
H13A C13 H13C 109.5 . . ?
H13B C13 H13C 109.5 . . ?
C8 C7 H7A 109.5 . . ?
C8 C7 H7B 109.5 . . ?
H7A C7 H7B 109.5 . . ?
C8 C7 H7C 109.5 . . ?
H7A C7 H7C 109.5 . . ?
H7B C7 H7C 109.5 . . ?
C2 C1 H1A 109.5 . . ?
C2 C1 H1B 109.5 . . ?
H1A C1 H1B 109.5 . . ?
C2 C1 H1C 109.5 . . ?
H1A C1 H1C 109.5 . . ?
H1B C1 H1C 109.5 . . ?

loop_
_geom_bond_atom_site_label_1
_geom_bond_atom_site_label_2
_geom_bond_distance
_geom_bond_site_symmetry_2
_geom_bond_publ_flag
Ni N1 1.993(4) . ?
Ni N2 1.999(3) . ?
Ni Cl2 2.1990(15) . ?
Ni Cl1 2.2007(14) . ?
O1 C5 1.326(5) . ?
O1 C14 1.453(5) . ?
O2 C11 1.334(5) . ?
O2 C17 1.465(5) . ?
N2 C8 1.337(6) . ?
N2 C12 1.356(5) . ?
N1 C6 1.348(5) . ?
N1 C2 1.335(6) . ?
C12 C11 1.394(5) . ?
C12 C6 1.474(5) . ?
C6 C5 1.404(6) . ?
C11 C10 1.397(6) . ?
C2 C3 1.381(8) . ?
C2 C1 1.501(7) . ?
C5 C4 1.399(6) . ?
C10 C9 1.356(7) . ?
C10 H10 0.9300 . ?
C8 C9 1.387(7) . ?
C8 C7 1.522(7) . ?
C9 H9 0.9300 . ?
C17 C18 1.499(9) . ?
C17 C16 1.516(9) . ?
C17 H17 0.9800 . ?
C3 C4 1.362(8) . ?
C3 H3 0.9300 . ?
C4 H4 0.9300 . ?
C15 C14 1.507(9) . ?
C15 C18 1.536(10) . ?
C15 H15A 0.9700 . ?
C15 H15B 0.9700 . ?
C18 H18A 0.9700 . ?
C18 H18B 0.9700 . ?
C16 H16A 0.9600 . ?
C16 H16B 0.9600 . ?
C16 H16C 0.9600 . ?
C14 C13 1.525(8) . ?
C14 H14 0.9800 . ?
C13 H13A 0.9600 . ?
C13 H13B 0.9600 . ?
C13 H13C 0.9600 . ?
C7 H7A 0.9600 . ?
C7 H7B 0.9600 . ?
C7 H7C 0.9600 . ?
C1 H1A 0.9600 . ?
C1 H1B 0.9600 . ?
C1 H1C 0.9600 . ?
